data_4341385
loop_
_publ_author_name
'Hunter, Seth C.'
'Smith, Brenda A.'
'Hoffmann, Christina M.'
'Wang, Xiaoping'
'Chen, Yu-Sheng'
'McIntyre, Garry J.'
'Xue, Zi-Ling'

_publ_section_title
;
 Intermolecular interactions in solid-state metalloporphyrins and their
 impacts on crystal and molecular structures.
;
_journal_issue 21
_journal_name_full 'Inorganic chemistry'
_journal_page_first 11552
_journal_page_last 11562
_journal_paper_doi 10.1021/ic5015835
_journal_volume 53
_journal_year 2014
_chemical_formula_sum 'C44 H28 Cl Fe N4'
_chemical_formula_weight 704.00
_chemical_name_systematic
; 
 ? 
;
_space_group_IT_number 79
_symmetry_cell_setting tetragonal
_symmetry_space_group_name_Hall 'I 4'
_symmetry_space_group_name_H-M 'I 4'
_atom_sites_solution_hydrogens geom
_atom_sites_solution_primary direct
_atom_sites_solution_secondary difmap
_audit_creation_method SHELXL-97
_cell_angle_alpha 90.00
_cell_angle_beta 90.00
_cell_angle_gamma 90.00
_cell_formula_units_Z 2
_cell_length_a 13.5374(2)
_cell_length_b 13.5374(2)
_cell_length_c 9.8247(2)
_cell_measurement_temperature 296(2)
_cell_volume 1800.49(5)
_computing_cell_refinement 'Bruker SAINT'
_computing_data_collection 'Bruker APEX2'
_computing_data_reduction 'Bruker SAINT'
_computing_molecular_graphics 'Bruker SHELXTL'
_computing_publication_material 'Bruker SHELXTL'
_computing_structure_refinement 'SHELXL-97 (Sheldrick, 2008)'
_computing_structure_solution 'SHELXS-97 (Sheldrick, 2008)'
_diffrn_ambient_temperature 296(2)
_diffrn_measured_fraction_theta_full 0.999
_diffrn_measured_fraction_theta_max 0.961
_diffrn_measurement_device_type 'Bruker APEX-II CCD'
_diffrn_measurement_method '\f and \w scans'
_diffrn_radiation_monochromator graphite
_diffrn_radiation_source 'fine-focus sealed tube'
_diffrn_radiation_type MoK\a
_diffrn_radiation_wavelength 0.71073
_diffrn_reflns_av_R_equivalents 0.0165
_diffrn_reflns_av_sigmaI/netI 0.0118
_diffrn_reflns_limit_h_max 17
_diffrn_reflns_limit_h_min -18
_diffrn_reflns_limit_k_max 17
_diffrn_reflns_limit_k_min -17
_diffrn_reflns_limit_l_max 12
_diffrn_reflns_limit_l_min -13
_diffrn_reflns_number 9622
_diffrn_reflns_theta_full 26.00
_diffrn_reflns_theta_max 28.33
_diffrn_reflns_theta_min 2.13
_exptl_absorpt_coefficient_mu 0.530
_exptl_absorpt_correction_T_max 0.9489
_exptl_absorpt_correction_T_min 0.7776
_exptl_absorpt_correction_type multi-scan
_exptl_crystal_colour purple
_exptl_crystal_density_diffrn 1.299
_exptl_crystal_density_method 'not measured'
_exptl_crystal_description rectangular
_exptl_crystal_F_000 726
_exptl_crystal_size_max 0.50
_exptl_crystal_size_mid 0.20
_exptl_crystal_size_min 0.10
_refine_diff_density_max 0.213
_refine_diff_density_min -0.261
_refine_diff_density_rms 0.035
_refine_ls_abs_structure_details 'Flack H D (1983), Acta Cryst. A39, 876-881'
_refine_ls_abs_structure_Flack 0.46(3)
_refine_ls_extinction_method none
_refine_ls_goodness_of_fit_ref 1.059
_refine_ls_hydrogen_treatment mixed
_refine_ls_matrix_type full
_refine_ls_number_parameters 119
_refine_ls_number_reflns 2120
_refine_ls_number_restraints 1
_refine_ls_restrained_S_all 1.059
_refine_ls_R_factor_all 0.0338
_refine_ls_R_factor_gt 0.0318
_refine_ls_shift/su_max 0.000
_refine_ls_shift/su_mean 0.000
_refine_ls_structure_factor_coef Fsqd
_refine_ls_weighting_details 'calc w=1/[\s^2^(Fo^2^)+(0.0441P)^2^+0.6049P] where P=(Fo^2^+2Fc^2^)/3'
_refine_ls_weighting_scheme calc
_refine_ls_wR_factor_gt 0.0872
_refine_ls_wR_factor_ref 0.0885
_reflns_number_gt 2015
_reflns_number_total 2120
_reflns_threshold_expression >2sigma(I)
_cod_data_source_file ic5015835_si_002.cif
_cod_data_source_block 293KI4
_cod_depositor_comments
;
The following automatic conversions were performed:

'_symmetry_cell_setting' value 'Tetragonal' changed to 'tetragonal'
according to
/home/saulius/struct/COD-crude-data--automatic-downloads/rss-feeds/ACS/lib/dictionaries/cif_core.dic
dictionary named 'cif_core.dic' version 2.4.2 from 2011-04-26.

Automatic conversion script
Id: cif_fix_values 2827 2014-09-09 07:05:25Z andrius 

 Adding full bibliography for 4341385--4341388.cif.
;
_cod_original_sg_symbol_H-M I4
_cod_database_code 4341385

loop_
_symmetry_equiv_pos_as_xyz
'x, y, z'
'-x, -y, z'
'-y, x, z'
'y, -x, z'
'x+1/2, y+1/2, z+1/2'
'-x+1/2, -y+1/2, z+1/2'
'-y+1/2, x+1/2, z+1/2'
'y+1/2, -x+1/2, z+1/2'

loop_
_atom_site_label
_atom_site_type_symbol
_atom_site_fract_x
_atom_site_fract_y
_atom_site_fract_z
_atom_site_U_iso_or_equiv
_atom_site_adp_type
_atom_site_occupancy
_atom_site_symmetry_multiplicity
_atom_site_calc_flag
_atom_site_refinement_flags
_atom_site_disorder_group
Fe1 Fe 0.0000 0.0000 0.03823(15) 0.03640(14) Uani 0.3634(11) 4 d SP 1
Cl1 Cl 0.0000 0.0000 0.2612(3) 0.0527(2) Uani 0.3634(11) 4 d SP 1
Fe2 Fe 0.0000 0.0000 -0.04103(5) 0.03640(14) Uani 0.6366(11) 4 d SP 2
Cl2 Cl 0.0000 0.0000 -0.26444(15) 0.0527(2) Uani 0.6366(11) 4 d SP 2
N1 N 0.14390(8) 0.03802(8) 0.0004(2) 0.0428(2) Uani 1 1 d . .
C1 C 0.22407(10) -0.02490(10) 0.0009(3) 0.0451(3) Uani 1 1 d . .
C2 C 0.31380(10) 0.03156(11) 0.0008(3) 0.0544(3) Uani 1 1 d . .
H2 H 0.3777 0.0064 0.0005 0.065 Uiso 1 1 calc R .
C3 C 0.28838(10) 0.12763(11) 0.0011(3) 0.0535(3) Uani 1 1 d . .
H3 H 0.3315 0.1811 0.0017 0.064 Uiso 1 1 calc R .
C4 C 0.18251(10) 0.13240(10) 0.0004(2) 0.0449(3) Uani 1 1 d . .
C5 C 0.12785(10) 0.21980(9) 0.0006(2) 0.0442(3) Uani 1 1 d . .
C6 C 0.18392(10) 0.31511(10) -0.0006(3) 0.0460(3) Uani 1 1 d . .
C7 C 0.2071(2) 0.3614(2) 0.1197(3) 0.0687(7) Uani 1 1 d . .
H7 H 0.1860 0.3347 0.2019 0.082 Uiso 1 1 calc R .
C8 C 0.2622(3) 0.4484(2) 0.1186(3) 0.0781(9) Uani 1 1 d . .
H8 H 0.2790 0.4786 0.2005 0.094 Uiso 1 1 calc R .
C9 C 0.29165(12) 0.48953(12) -0.0006(4) 0.0664(5) Uani 1 1 d . .
H9A H 0.3287 0.5474 -0.0007 0.080 Uiso 1 1 calc R .
C10 C 0.2663(3) 0.4452(2) -0.1201(3) 0.0802(9) Uani 1 1 d . .
H10A H 0.2849 0.4739 -0.2023 0.096 Uiso 1 1 calc R .
C11 C 0.2131(2) 0.3579(2) -0.1201(2) 0.0728(8) Uani 1 1 d . .
H11A H 0.1970 0.3280 -0.2024 0.087 Uiso 1 1 calc R .

loop_
_atom_site_aniso_label
_atom_site_aniso_U_11
_atom_site_aniso_U_22
_atom_site_aniso_U_33
_atom_site_aniso_U_23
_atom_site_aniso_U_13
_atom_site_aniso_U_12
Fe1 0.03408(15) 0.03408(15) 0.0410(3) 0.000 0.000 0.000
Cl1 0.0575(3) 0.0575(3) 0.0429(5) 0.000 0.000 0.000
Fe2 0.03408(15) 0.03408(15) 0.0410(3) 0.000 0.000 0.000
Cl2 0.0575(3) 0.0575(3) 0.0429(5) 0.000 0.000 0.000
N1 0.0374(5) 0.0384(5) 0.0526(6) -0.0004(8) -0.0012(7) -0.0009(4)
C1 0.0375(6) 0.0458(7) 0.0520(7) -0.0001(9) -0.0012(8) 0.0007(5)
C2 0.0365(6) 0.0545(8) 0.0723(9) 0.0022(11) -0.0005(10) -0.0011(5)
C3 0.0391(7) 0.0495(7) 0.0718(9) -0.0006(11) -0.0002(11) -0.0069(5)
C4 0.0405(6) 0.0418(6) 0.0522(7) 0.0016(9) -0.0013(9) -0.0043(5)
C5 0.0451(6) 0.0393(6) 0.0483(6) -0.0011(8) -0.0008(9) -0.0049(5)
C6 0.0441(6) 0.0383(6) 0.0555(7) 0.0007(9) -0.0017(9) -0.0028(5)
C7 0.0867(19) 0.0619(16) 0.0575(15) -0.0015(10) -0.0056(11) -0.0252(13)
C8 0.091(2) 0.0612(17) 0.082(2) -0.0149(12) -0.0153(14) -0.0238(15)
C9 0.0525(8) 0.0407(7) 0.1060(14) 0.0013(14) -0.0015(15) -0.0074(6)
C10 0.093(2) 0.0663(18) 0.081(2) 0.0175(13) 0.0078(13) -0.0265(16)
C11 0.097(2) 0.0661(17) 0.0551(17) 0.0012(9) 0.0039(11) -0.0285(14)

loop_
_atom_type_symbol
_atom_type_description
_atom_type_scat_dispersion_real
_atom_type_scat_dispersion_imag
_atom_type_scat_source
C C 0.0033 0.0016 'International Tables Vol C Tables 4.2.6.8 and 6.1.1.4'
H H 0.0000 0.0000 'International Tables Vol C Tables 4.2.6.8 and 6.1.1.4'
N N 0.0061 0.0033 'International Tables Vol C Tables 4.2.6.8 and 6.1.1.4'
Cl Cl 0.1484 0.1585 'International Tables Vol C Tables 4.2.6.8 and 6.1.1.4'
Fe Fe 0.3463 0.8444 'International Tables Vol C Tables 4.2.6.8 and 6.1.1.4'

loop_
_geom_angle_atom_site_label_1
_geom_angle_atom_site_label_2
_geom_angle_atom_site_label_3
_geom_angle
_geom_angle_site_symmetry_1
_geom_angle_site_symmetry_3
N1 Fe1 N1 159.08(15) 2 .
N1 Fe1 N1 88.11(3) 2 4
N1 Fe1 N1 88.11(3) . 4
N1 Fe1 N1 88.11(3) 2 3
N1 Fe1 N1 88.11(3) . 3
N1 Fe1 N1 159.08(15) 4 3
N1 Fe1 Cl1 100.46(8) 2 .
N1 Fe1 Cl1 100.46(8) . .
N1 Fe1 Cl1 100.46(8) 4 .
N1 Fe1 Cl1 100.46(8) 3 .
N1 Fe2 N1 157.17(12) . 2
N1 Fe2 N1 87.75(2) . 3
N1 Fe2 N1 87.75(2) 2 3
N1 Fe2 N1 87.75(2) . 4
N1 Fe2 N1 87.75(2) 2 4
N1 Fe2 N1 157.17(12) 3 4
N1 Fe2 Cl2 101.42(6) . .
N1 Fe2 Cl2 101.42(6) 2 .
N1 Fe2 Cl2 101.42(6) 3 .
N1 Fe2 Cl2 101.42(6) 4 .
C1 N1 C4 105.87(10) . .
C1 N1 Fe1 126.31(9) . .
C4 N1 Fe1 126.34(9) . .
C1 N1 Fe2 126.28(9) . .
C4 N1 Fe2 126.20(9) . .
N1 C1 C5 125.74(12) . 4
N1 C1 C2 109.70(12) . .
C5 C1 C2 124.56(12) 4 .
C3 C2 C1 107.36(12) . .
C3 C2 H2 126.3 . .
C1 C2 H2 126.3 . .
C2 C3 C4 107.40(12) . .
C2 C3 H3 126.3 . .
C4 C3 H3 126.3 . .
N1 C4 C5 125.73(12) . .
N1 C4 C3 109.67(12) . .
C5 C4 C3 124.60(13) . .
C1 C5 C4 124.41(12) 3 .
C1 C5 C6 118.08(12) 3 .
C4 C5 C6 117.51(12) . .
C11 C6 C7 118.61(14) . .
C11 C6 C5 121.2(2) . .
C7 C6 C5 120.2(2) . .
C6 C7 C8 120.1(2) . .
C6 C7 H7 120.0 . .
C8 C7 H7 120.0 . .
C9 C8 C7 120.7(2) . .
C9 C8 H8 119.7 . .
C7 C8 H8 119.7 . .
C8 C9 C10 119.31(15) . .
C8 C9 H9A 120.3 . .
C10 C9 H9A 120.3 . .
C9 C10 C11 120.4(2) . .
C9 C10 H10A 119.8 . .
C11 C10 H10A 119.8 . .
C6 C11 C10 120.8(2) . .
C6 C11 H11A 119.6 . .
C10 C11 H11A 119.6 . .

loop_
_geom_bond_atom_site_label_1
_geom_bond_atom_site_label_2
_geom_bond_distance
_geom_bond_site_symmetry_2
Fe1 Fe2 0.7787(13) .
Fe1 N1 2.0489(12) 2
Fe1 N1 2.0489(12) .
Fe1 N1 2.0489(12) 4
Fe1 N1 2.0489(12) 3
Fe1 Cl1 2.191(3) .
Fe2 N1 2.0555(11) .
Fe2 N1 2.0555(11) 2
Fe2 N1 2.0555(11) 3
Fe2 N1 2.0555(11) 4
Fe2 Cl2 2.1949(17) .
N1 C1 1.3797(17) .
N1 C4 1.3805(17) .
C1 C5 1.395(2) 4
C1 C2 1.4351(19) .
C2 C3 1.345(2) .
C2 H2 0.9300 .
C3 C4 1.4347(19) .
C3 H3 0.9300 .
C4 C5 1.3954(19) .
C5 C1 1.395(2) 3
C5 C6 1.4970(18) .
C6 C11 1.367(3) .
C6 C7 1.374(3) .
C7 C8 1.394(4) .
C7 H7 0.9300 .
C8 C9 1.357(4) .
C8 H8 0.9300 .
C9 C10 1.362(4) .
C9 H9A 0.9300 .
C10 C11 1.384(4) .
C10 H10A 0.9300 .
C11 H11A 0.9300 .
